data_1570641
loop_
_publ_author_name
'Charman, Rex S. C.'
'Evans, Nick J.'
'English, Laura E.'
'Neale, Samuel E.'
'Vasko, Petra'
'Mahon, Mary F.'
'Liptrot, David J.'

_publ_section_title
;
 The structures and reactivity of NHC-supported copper(i) triphenylgermyls
;
_journal_issue 2
_journal_name_full 'Chemical Science'
_journal_page_first 584
_journal_page_last 593
_journal_paper_doi 10.1039/D3SC05862J
_journal_volume 15
_journal_year 2024
_chemical_formula_moiety 'C46 H55 Cu Ge N2'
_chemical_formula_sum 'C46 H55 Cu Ge N2'
_chemical_formula_weight 772.05
_space_group_crystal_system orthorhombic
_space_group_IT_number 19
_space_group_name_Hall 'P 2ac 2ab'
_space_group_name_H-M_alt 'P 21 21 21'
_atom_sites_solution_hydrogens geom
_atom_sites_solution_primary dual
_audit_creation_date 2022-11-22
_audit_creation_method
;
Olex2 1.5
(compiled 2022.04.07 svn.rca3783a0 for OlexSys, GUI svn.r6498)
;
_audit_update_record
;
2022-11-22 deposited with the CCDC.	2023-12-01 downloaded from the CCDC.
;
_cell_angle_alpha 90
_cell_angle_beta 90
_cell_angle_gamma 90
_cell_formula_units_Z 4
_cell_length_a 12.01260(10)
_cell_length_b 17.14380(10)
_cell_length_c 19.79330(10)
_cell_measurement_reflns_used 36522
_cell_measurement_temperature 150.00(10)
_cell_measurement_theta_max 72.5730
_cell_measurement_theta_min 4.3020
_cell_volume 4076.26(5)
_computing_cell_refinement 'CrysAlisPro 1.171.41.93a (Rigaku OD, 2020)'
_computing_data_collection 'CrysAlisPro 1.171.41.93a (Rigaku OD, 2020)'
_computing_data_reduction 'CrysAlisPro 1.171.41.93a (Rigaku OD, 2020)'
_computing_molecular_graphics 'Olex2 1.5 (Dolomanov et al., 2009)'
_computing_publication_material 'Olex2 1.5 (Dolomanov et al., 2009)'
_computing_structure_refinement 'SHELXL 2014/3 (Sheldrick, 2015)'
_computing_structure_solution 'SHELXT  (Sheldrick, 2015)'
_diffrn_ambient_environment N~2~
_diffrn_ambient_temperature 150.00(10)
_diffrn_detector 'CCD plate'
_diffrn_detector_area_resol_mean 8.1150
_diffrn_detector_type EosS2
_diffrn_measured_fraction_theta_full 1.000
_diffrn_measured_fraction_theta_max 0.997
_diffrn_measurement_device 'four-circle diffractometer'
_diffrn_measurement_device_type 'SuperNova, Dual, Cu at home/near, EosS2'
_diffrn_measurement_method '\w scans'
_diffrn_radiation_monochromator mirror
_diffrn_radiation_probe x-ray
_diffrn_radiation_type 'Cu K\a'
_diffrn_radiation_wavelength 1.54184
_diffrn_reflns_av_R_equivalents 0.0368
_diffrn_reflns_av_unetI/netI 0.0194
_diffrn_reflns_Laue_measured_fraction_full 1.000
_diffrn_reflns_Laue_measured_fraction_max 0.997
_diffrn_reflns_limit_h_max 14
_diffrn_reflns_limit_h_min -14
_diffrn_reflns_limit_k_max 21
_diffrn_reflns_limit_k_min -21
_diffrn_reflns_limit_l_max 21
_diffrn_reflns_limit_l_min -24
_diffrn_reflns_number 45377
_diffrn_reflns_point_group_measured_fraction_full 0.999
_diffrn_reflns_point_group_measured_fraction_max 0.991
_diffrn_reflns_theta_full 67.684
_diffrn_reflns_theta_max 72.610
_diffrn_reflns_theta_min 3.411
_diffrn_source 'micro-focus sealed X-ray tube'
_diffrn_source_type 'SuperNova (Cu) X-ray Source'
_exptl_absorpt_coefficient_mu 1.784
_exptl_absorpt_correction_T_max 1.00000
_exptl_absorpt_correction_T_min 0.85552
_exptl_absorpt_correction_type multi-scan
_exptl_absorpt_process_details
;
CrysAlisPro 1.171.41.93a (Rigaku Oxford Diffraction, 2020)
Empirical absorption correction using spherical harmonics,
implemented in SCALE3 ABSPACK scaling algorithm.
;
_exptl_crystal_colour colourless
_exptl_crystal_colour_primary colourless
_exptl_crystal_density_diffrn 1.258
_exptl_crystal_description block
_exptl_crystal_F_000 1624
_exptl_crystal_size_max 0.212
_exptl_crystal_size_mid 0.157
_exptl_crystal_size_min 0.09
_refine_diff_density_max 2.864
_refine_diff_density_min -0.769
_refine_diff_density_rms 0.085
_refine_ls_abs_structure_details
;
 Flack x determined using 3477 quotients [(I+)-(I-)]/[(I+)+(I-)]
 (Parsons, Flack and Wagner, Acta Cryst. B69 (2013) 249-259).
;
_refine_ls_abs_structure_Flack -0.01(2)
_refine_ls_extinction_method none
_refine_ls_goodness_of_fit_ref 1.121
_refine_ls_hydrogen_treatment constr
_refine_ls_matrix_type full
_refine_ls_number_parameters 459
_refine_ls_number_reflns 8021
_refine_ls_number_restraints 0
_refine_ls_restrained_S_all 1.121
_refine_ls_R_factor_all 0.0566
_refine_ls_R_factor_gt 0.0564
_refine_ls_shift/su_max 0.000
_refine_ls_shift/su_mean 0.000
_refine_ls_structure_factor_coef Fsqd
_refine_ls_weighting_details 'w=1/[\s^2^(Fo^2^)+(0.0523P)^2^+10.6451P] where P=(Fo^2^+2Fc^2^)/3'
_refine_ls_weighting_scheme calc
_refine_ls_wR_factor_gt 0.1432
_refine_ls_wR_factor_ref 0.1433
_reflns_Friedel_coverage 0.786
_reflns_Friedel_fraction_full 0.997
_reflns_Friedel_fraction_max 0.983
_reflns_number_gt 7978
_reflns_number_total 8021
_reflns_threshold_expression 'I > 2\s(I)'
_cod_data_source_file d3sc05862j2.cif
_cod_data_source_block s22djl19
_cod_database_code 1570641
_shelxl_version_number 2014-3
_shelx_space_group_comment
;
The symmetry employed for this shelxl refinement is uniquely defined
by the following loop, which should always be used as a source of
symmetry information in preference to the above space-group names.
They are only intended as comments.
;
_shelx_estimated_absorpt_t_max 0.856
_shelx_estimated_absorpt_t_min 0.706
_olex2_refinement_description
;
1. Fixed Uiso
 At 1.2 times of:
  All C(H) groups, All C(H,H) groups
 At 1.5 times of:
  All C(H,H,H) groups
2.a Ternary CH refined with riding coordinates:
 C11(H11), C14(H14), C23(H23), C26(H26)
2.b Secondary CH2 refined with riding coordinates:
 C2(H2A,H2B), C3(H3A,H3B), C4(H4A,H4B)
2.c Aromatic/amide H refined with riding coordinates:
 C7(H7), C8(H8), C9(H9), C19(H19), C20(H20), C21(H21), C30(H30), C31(H31),
 C32(H32), C33(H33), C34(H34), C36(H36), C37(H37), C38(H38), C39(H39), C40(H40),
  C42(H42), C43(H43), C44(H44), C45(H45), C46(H46)
2.d Idealised Me refined as rotating group:
 C12(H12A,H12B,H12C), C13(H13A,H13B,H13C), C15(H15A,H15B,H15C), C16(H16A,H16B,
 H16C), C24(H24A,H24B,H24C), C25(H25A,H25B,H25C), C27(H27A,H27B,H27C), C28(H28A,
 H28B,H28C)
;

loop_
_space_group_symop_operation_xyz
'x, y, z'
'-x+1/2, -y, z+1/2'
'-x, y+1/2, -z+1/2'
'x+1/2, -y+1/2, -z'

loop_
_atom_site_label
_atom_site_type_symbol
_atom_site_fract_x
_atom_site_fract_y
_atom_site_fract_z
_atom_site_U_iso_or_equiv
_atom_site_adp_type
_atom_site_occupancy
_atom_site_site_symmetry_order
_atom_site_calc_flag
_atom_site_refinement_flags_posn
_atom_site_refinement_flags_adp
_atom_site_refinement_flags_occupancy
_atom_site_disorder_assembly
_atom_site_disorder_group
Cu1 Cu 0.40912(8) 0.51983(6) 0.43227(4) 0.0307(2) Uani 1 1 d . . . . .
N1 N 0.4254(4) 0.5842(3) 0.3001(3) 0.0255(10) Uani 1 1 d . . . . .
N2 N 0.2898(4) 0.4907(3) 0.3075(2) 0.0248(10) Uani 1 1 d . . . . .
C1 C 0.3679(5) 0.5341(3) 0.3378(3) 0.0214(11) Uani 1 1 d . . . . .
C2 C 0.4163(6) 0.5923(4) 0.2266(3) 0.0342(14) Uani 1 1 d . . . . .
H2A H 0.4905 0.6034 0.2072 0.041 Uiso 1 1 calc R U . . .
H2B H 0.3665 0.6366 0.2157 0.041 Uiso 1 1 calc R U . . .
C3 C 0.3701(5) 0.5180(4) 0.1960(3) 0.0321(13) Uani 1 1 d . . . . .
H3A H 0.4261 0.4758 0.1991 0.038 Uiso 1 1 calc R U . . .
H3B H 0.3521 0.5265 0.1478 0.038 Uiso 1 1 calc R U . . .
C4 C 0.2648(5) 0.4952(4) 0.2350(3) 0.0317(13) Uani 1 1 d . . . . .
H4A H 0.2057 0.5344 0.2271 0.038 Uiso 1 1 calc R U . . .
H4B H 0.2374 0.4440 0.2189 0.038 Uiso 1 1 calc R U . . .
C5 C 0.2172(5) 0.4422(4) 0.3479(3) 0.0258(12) Uani 1 1 d . . . . .
C6 C 0.1275(5) 0.4768(4) 0.3806(3) 0.0306(13) Uani 1 1 d . . . . .
C7 C 0.0520(5) 0.4277(4) 0.4137(3) 0.0323(14) Uani 1 1 d . . . . .
H7 H -0.0098 0.4495 0.4369 0.039 Uiso 1 1 calc R U . . .
C8 C 0.0665(6) 0.3482(4) 0.4130(3) 0.0359(15) Uani 1 1 d . . . . .
H8 H 0.0131 0.3155 0.4342 0.043 Uiso 1 1 calc R U . . .
C9 C 0.1582(6) 0.3152(4) 0.3815(4) 0.0342(14) Uani 1 1 d . . . . .
H9 H 0.1682 0.2602 0.3826 0.041 Uiso 1 1 calc R U . . .
C10 C 0.2356(5) 0.3618(4) 0.3484(3) 0.0279(12) Uani 1 1 d . . . . .
C11 C 0.1093(6) 0.5646(4) 0.3831(4) 0.0380(16) Uani 1 1 d . . . . .
H11 H 0.1793 0.5900 0.3669 0.046 Uiso 1 1 calc R U . . .
C12 C 0.0868(11) 0.5945(5) 0.4544(5) 0.077(3) Uani 1 1 d . . . . .
H12A H 0.0148 0.5747 0.4701 0.116 Uiso 1 1 calc R U . . .
H12B H 0.0855 0.6517 0.4540 0.116 Uiso 1 1 calc R U . . .
H12C H 0.1457 0.5764 0.4848 0.116 Uiso 1 1 calc R U . . .
C13 C 0.0154(9) 0.5882(5) 0.3342(6) 0.071(3) Uani 1 1 d . . . . .
H13A H 0.0329 0.5691 0.2887 0.106 Uiso 1 1 calc R U . . .
H13B H 0.0088 0.6452 0.3332 0.106 Uiso 1 1 calc R U . . .
H13C H -0.0550 0.5654 0.3494 0.106 Uiso 1 1 calc R U . . .
C14 C 0.3409(6) 0.3267(4) 0.3174(4) 0.0335(14) Uani 1 1 d . . . . .
H14 H 0.3664 0.3619 0.2803 0.040 Uiso 1 1 calc R U . . .
C15 C 0.4321(6) 0.3235(5) 0.3708(4) 0.0442(18) Uani 1 1 d . . . . .
H15A H 0.4058 0.2933 0.4097 0.066 Uiso 1 1 calc R U . . .
H15B H 0.4506 0.3766 0.3853 0.066 Uiso 1 1 calc R U . . .
H15C H 0.4984 0.2985 0.3518 0.066 Uiso 1 1 calc R U . . .
C16 C 0.3218(7) 0.2458(5) 0.2878(4) 0.0477(19) Uani 1 1 d . . . . .
H16A H 0.3051 0.2090 0.3243 0.072 Uiso 1 1 calc R U . . .
H16B H 0.3890 0.2288 0.2638 0.072 Uiso 1 1 calc R U . . .
H16C H 0.2591 0.2476 0.2561 0.072 Uiso 1 1 calc R U . . .
C17 C 0.5065(5) 0.6313(3) 0.3354(3) 0.0264(12) Uani 1 1 d . . . . .
C18 C 0.4733(6) 0.7045(4) 0.3601(3) 0.0333(13) Uani 1 1 d . . . . .
C19 C 0.5507(7) 0.7469(4) 0.3973(4) 0.0452(18) Uani 1 1 d . . . . .
H19 H 0.5309 0.7969 0.4143 0.054 Uiso 1 1 calc R U . . .
C20 C 0.6554(7) 0.7176(5) 0.4098(4) 0.0476(19) Uani 1 1 d . . . . .
H20 H 0.7064 0.7469 0.4363 0.057 Uiso 1 1 calc R U . . .
C21 C 0.6870(6) 0.6459(5) 0.3842(4) 0.0406(16) Uani 1 1 d . . . . .
H21 H 0.7598 0.6267 0.3928 0.049 Uiso 1 1 calc R U . . .
C22 C 0.6123(5) 0.6011(4) 0.3455(3) 0.0302(13) Uani 1 1 d . . . . .
C23 C 0.3580(7) 0.7371(4) 0.3475(4) 0.0421(17) Uani 1 1 d . . . . .
H23 H 0.3149 0.6975 0.3212 0.050 Uiso 1 1 calc R U . . .
C24 C 0.2957(8) 0.7521(5) 0.4140(5) 0.056(2) Uani 1 1 d . . . . .
H24A H 0.3391 0.7880 0.4421 0.085 Uiso 1 1 calc R U . . .
H24B H 0.2854 0.7027 0.4381 0.085 Uiso 1 1 calc R U . . .
H24C H 0.2229 0.7752 0.4041 0.085 Uiso 1 1 calc R U . . .
C25 C 0.3603(8) 0.8124(5) 0.3067(5) 0.055(2) Uani 1 1 d . . . . .
H25A H 0.2841 0.8312 0.3000 0.083 Uiso 1 1 calc R U . . .
H25B H 0.3948 0.8024 0.2626 0.083 Uiso 1 1 calc R U . . .
H25C H 0.4035 0.8518 0.3310 0.083 Uiso 1 1 calc R U . . .
C26 C 0.6503(5) 0.5237(4) 0.3154(4) 0.0338(13) Uani 1 1 d . . . . .
H26 H 0.5821 0.4960 0.2991 0.041 Uiso 1 1 calc R U . . .
C27 C 0.7061(7) 0.4710(5) 0.3673(4) 0.0474(18) Uani 1 1 d . . . . .
H27A H 0.6508 0.4535 0.4004 0.071 Uiso 1 1 calc R U . . .
H27B H 0.7652 0.4999 0.3904 0.071 Uiso 1 1 calc R U . . .
H27C H 0.7382 0.4256 0.3444 0.071 Uiso 1 1 calc R U . . .
C28 C 0.7250(7) 0.5368(4) 0.2542(4) 0.0426(17) Uani 1 1 d . . . . .
H28A H 0.6831 0.5641 0.2190 0.064 Uiso 1 1 calc R U . . .
H28B H 0.7506 0.4864 0.2369 0.064 Uiso 1 1 calc R U . . .
H28C H 0.7894 0.5684 0.2675 0.064 Uiso 1 1 calc R U . . .
Ge1 Ge 0.47353(6) 0.48715(4) 0.54050(4) 0.03245(19) Uani 1 1 d . . . A 1
C29 C 0.3887(6) 0.3976(3) 0.5797(3) 0.0310(14) Uani 1 1 d . . . A 1
C30 C 0.2887(6) 0.3771(4) 0.5495(3) 0.0350(14) Uani 1 1 d . . . A 1
H30 H 0.2638 0.4060 0.5114 0.042 Uiso 1 1 calc R U . A 1
C31 C 0.2234(6) 0.3157(4) 0.5732(4) 0.0406(16) Uani 1 1 d . . . A 1
H31 H 0.1546 0.3036 0.5519 0.049 Uiso 1 1 calc R U . A 1
C32 C 0.2594(7) 0.2730(4) 0.6274(4) 0.0437(18) Uani 1 1 d . . . A 1
H32 H 0.2164 0.2304 0.6435 0.052 Uiso 1 1 calc R U . A 1
C33 C 0.3580(7) 0.2920(4) 0.6585(4) 0.0447(18) Uani 1 1 d . . . A 1
H33 H 0.3822 0.2630 0.6967 0.054 Uiso 1 1 calc R U . A 1
C34 C 0.4226(6) 0.3533(4) 0.6345(4) 0.0396(16) Uani 1 1 d . . . A 1
H34 H 0.4912 0.3650 0.6561 0.048 Uiso 1 1 calc R U . A 1
C35 C 0.4658(6) 0.5685(4) 0.6123(4) 0.0355(14) Uani 1 1 d . . . A 1
C36 C 0.4158(9) 0.6394(5) 0.6006(5) 0.064(3) Uani 1 1 d . . . A 1
H36 H 0.3841 0.6492 0.5575 0.077 Uiso 1 1 calc R U . A 1
C37 C 0.4099(10) 0.6972(5) 0.6496(6) 0.079(4) Uani 1 1 d . . . A 1
H37 H 0.3733 0.7451 0.6402 0.095 Uiso 1 1 calc R U . A 1
C38 C 0.4565(7) 0.6850(5) 0.7112(5) 0.056(2) Uani 1 1 d . . . A 1
H38 H 0.4537 0.7246 0.7447 0.067 Uiso 1 1 calc R U . A 1
C39 C 0.5074(6) 0.6158(5) 0.7247(4) 0.0452(18) Uani 1 1 d . . . A 1
H39 H 0.5399 0.6068 0.7677 0.054 Uiso 1 1 calc R U . A 1
C40 C 0.5114(6) 0.5582(4) 0.6750(4) 0.0402(16) Uani 1 1 d . . . A 1
H40 H 0.5472 0.5101 0.6850 0.048 Uiso 1 1 calc R U . A 1
C41 C 0.6320(5) 0.4547(4) 0.5481(3) 0.0299(13) Uani 1 1 d . . . A 1
C42 C 0.7138(6) 0.5083(4) 0.5658(4) 0.0397(15) Uani 1 1 d . . . A 1
H42 H 0.6922 0.5600 0.5773 0.048 Uiso 1 1 calc R U . A 1
C43 C 0.8264(6) 0.4888(5) 0.5671(4) 0.0470(17) Uani 1 1 d . . . A 1
H43 H 0.8809 0.5264 0.5792 0.056 Uiso 1 1 calc R U . A 1
C44 C 0.8573(7) 0.4129(5) 0.5504(4) 0.0464(18) Uani 1 1 d . . . A 1
H44 H 0.9336 0.3984 0.5513 0.056 Uiso 1 1 calc R U . A 1
C45 C 0.7786(7) 0.3589(4) 0.5326(4) 0.0442(17) Uani 1 1 d . . . A 1
H45 H 0.7998 0.3073 0.5208 0.053 Uiso 1 1 calc R U . A 1
C46 C 0.6669(6) 0.3807(4) 0.5322(3) 0.0361(15) Uani 1 1 d . . . A 1
H46 H 0.6126 0.3428 0.5204 0.043 Uiso 1 1 calc R U . A 1

loop_
_atom_site_aniso_label
_atom_site_aniso_U_11
_atom_site_aniso_U_22
_atom_site_aniso_U_33
_atom_site_aniso_U_23
_atom_site_aniso_U_13
_atom_site_aniso_U_12
Cu1 0.0369(5) 0.0312(4) 0.0240(4) -0.0046(4) 0.0060(4) -0.0082(4)
N1 0.025(2) 0.022(2) 0.030(3) -0.001(2) 0.001(2) -0.001(2)
N2 0.022(2) 0.025(2) 0.027(2) 0.001(2) 0.0017(18) 0.002(2)
C1 0.021(3) 0.019(3) 0.025(3) 0.000(2) 0.007(2) 0.002(2)
C2 0.037(3) 0.032(3) 0.033(3) 0.008(3) -0.001(3) -0.004(3)
C3 0.039(3) 0.039(3) 0.018(2) 0.004(3) -0.001(2) -0.005(3)
C4 0.027(3) 0.033(4) 0.035(3) 0.003(3) -0.004(2) -0.002(3)
C5 0.023(3) 0.027(3) 0.028(3) 0.001(2) 0.001(2) -0.003(2)
C6 0.022(3) 0.031(3) 0.038(3) -0.003(3) 0.004(2) -0.002(3)
C7 0.024(3) 0.043(3) 0.030(3) -0.004(3) 0.012(2) -0.004(3)
C8 0.032(3) 0.040(4) 0.036(3) 0.003(3) 0.008(3) -0.011(3)
C9 0.038(4) 0.027(3) 0.038(3) 0.000(3) 0.000(3) -0.006(3)
C10 0.030(3) 0.026(3) 0.027(3) -0.004(2) 0.004(2) 0.002(2)
C11 0.029(3) 0.029(3) 0.057(4) -0.005(3) 0.012(3) 0.002(3)
C12 0.109(9) 0.049(5) 0.073(6) -0.022(5) 0.037(7) -0.009(5)
C13 0.063(6) 0.048(5) 0.100(8) 0.004(5) -0.014(6) 0.019(5)
C14 0.036(3) 0.026(3) 0.039(4) 0.003(3) 0.012(3) 0.008(3)
C15 0.033(4) 0.041(4) 0.058(5) -0.006(4) 0.005(3) 0.004(3)
C16 0.053(5) 0.041(4) 0.050(5) -0.012(3) 0.008(4) 0.010(4)
C17 0.029(3) 0.027(3) 0.023(3) 0.002(2) 0.005(2) -0.007(2)
C18 0.036(3) 0.029(3) 0.035(3) -0.001(2) 0.009(3) -0.006(3)
C19 0.055(5) 0.037(4) 0.043(4) -0.016(3) 0.006(3) -0.008(3)
C20 0.044(4) 0.060(5) 0.039(4) -0.020(4) -0.002(3) -0.018(4)
C21 0.031(3) 0.051(4) 0.039(4) -0.008(3) -0.002(3) -0.006(3)
C22 0.031(3) 0.031(3) 0.028(3) 0.001(2) 0.003(3) -0.007(3)
C23 0.043(4) 0.027(3) 0.056(5) -0.005(3) 0.012(4) 0.004(3)
C24 0.055(5) 0.055(5) 0.059(5) 0.001(4) 0.017(4) 0.011(4)
C25 0.067(6) 0.042(4) 0.056(5) 0.007(4) 0.009(4) 0.009(4)
C26 0.025(3) 0.029(3) 0.047(4) 0.004(3) -0.003(3) 0.000(3)
C27 0.057(5) 0.045(4) 0.040(4) 0.010(3) 0.003(3) 0.010(4)
C28 0.054(4) 0.042(4) 0.031(3) 0.001(3) 0.004(3) 0.012(3)
Ge1 0.0360(4) 0.0262(3) 0.0352(4) 0.0022(3) -0.0034(3) -0.0019(3)
C29 0.037(3) 0.019(3) 0.037(4) 0.001(2) 0.004(3) -0.001(2)
C30 0.040(4) 0.037(3) 0.028(3) 0.002(3) 0.003(3) -0.004(3)
C31 0.043(4) 0.038(4) 0.041(4) -0.007(3) 0.002(3) -0.008(3)
C32 0.047(4) 0.028(3) 0.056(5) -0.001(3) 0.019(4) -0.001(3)
C33 0.050(4) 0.036(4) 0.048(4) 0.013(3) 0.008(4) 0.011(3)
C34 0.039(4) 0.030(3) 0.050(4) 0.000(3) 0.001(3) 0.000(3)
C35 0.031(3) 0.030(3) 0.046(4) -0.001(3) -0.003(3) -0.003(3)
C36 0.077(6) 0.034(4) 0.083(7) -0.012(4) -0.041(6) 0.014(4)
C37 0.083(7) 0.040(5) 0.115(9) -0.025(5) -0.048(7) 0.028(5)
C38 0.039(4) 0.051(5) 0.077(6) -0.029(4) -0.001(4) -0.003(4)
C39 0.041(4) 0.051(4) 0.044(4) -0.005(3) 0.005(3) -0.008(3)
C40 0.047(4) 0.034(3) 0.041(4) -0.002(3) 0.004(3) -0.005(3)
C41 0.035(3) 0.036(3) 0.019(3) 0.007(2) 0.002(2) 0.001(3)
C42 0.037(3) 0.040(4) 0.042(3) -0.014(3) 0.004(3) -0.003(3)
C43 0.033(3) 0.056(4) 0.051(4) -0.011(4) 0.012(3) -0.011(3)
C44 0.039(4) 0.062(5) 0.038(4) 0.008(4) 0.012(3) 0.004(3)
C45 0.051(4) 0.040(4) 0.041(4) 0.010(3) 0.007(4) 0.010(3)
C46 0.047(4) 0.031(3) 0.030(3) 0.012(3) 0.003(3) 0.000(3)

loop_
_atom_type_symbol
_atom_type_description
_atom_type_scat_dispersion_real
_atom_type_scat_dispersion_imag
_atom_type_scat_source
C C 0.0181 0.0091 'International Tables Vol C Tables 4.2.6.8 and 6.1.1.4'
H H 0.0000 0.0000 'International Tables Vol C Tables 4.2.6.8 and 6.1.1.4'
Cu Cu -1.9646 0.5888 'International Tables Vol C Tables 4.2.6.8 and 6.1.1.4'
Ge Ge -1.0885 0.8855 'International Tables Vol C Tables 4.2.6.8 and 6.1.1.4'
N N 0.0311 0.0180 'International Tables Vol C Tables 4.2.6.8 and 6.1.1.4'

loop_
_geom_angle_atom_site_label_1
_geom_angle_atom_site_label_2
_geom_angle_atom_site_label_3
_geom_angle
_geom_angle_site_symmetry_1
_geom_angle_site_symmetry_3
_geom_angle_publ_flag
C1 Cu1 Ge1 171.77(16) . . ?
C1 N1 C2 125.5(5) . . ?
C1 N1 C17 116.0(5) . . ?
C17 N1 C2 118.5(5) . . ?
C1 N2 C4 123.6(5) . . ?
C1 N2 C5 119.5(5) . . ?
C5 N2 C4 116.6(5) . . ?
N1 C1 Cu1 119.2(4) . . ?
N1 C1 N2 118.0(5) . . ?
N2 C1 Cu1 122.6(4) . . ?
N1 C2 H2A 109.6 . . ?
N1 C2 H2B 109.6 . . ?
N1 C2 C3 110.1(5) . . ?
H2A C2 H2B 108.2 . . ?
C3 C2 H2A 109.6 . . ?
C3 C2 H2B 109.6 . . ?
C2 C3 H3A 110.0 . . ?
C2 C3 H3B 110.0 . . ?
C2 C3 C4 108.3(5) . . ?
H3A C3 H3B 108.4 . . ?
C4 C3 H3A 110.0 . . ?
C4 C3 H3B 110.0 . . ?
N2 C4 C3 109.6(5) . . ?
N2 C4 H4A 109.7 . . ?
N2 C4 H4B 109.7 . . ?
C3 C4 H4A 109.7 . . ?
C3 C4 H4B 109.7 . . ?
H4A C4 H4B 108.2 . . ?
C6 C5 N2 118.6(5) . . ?
C6 C5 C10 122.9(6) . . ?
C10 C5 N2 118.4(5) . . ?
C5 C6 C7 117.5(6) . . ?
C5 C6 C11 123.4(6) . . ?
C7 C6 C11 119.1(6) . . ?
C6 C7 H7 119.7 . . ?
C8 C7 C6 120.6(6) . . ?
C8 C7 H7 119.7 . . ?
C7 C8 H8 119.6 . . ?
C7 C8 C9 120.8(6) . . ?
C9 C8 H8 119.6 . . ?
C8 C9 H9 119.7 . . ?
C8 C9 C10 120.6(6) . . ?
C10 C9 H9 119.7 . . ?
C5 C10 C14 121.2(6) . . ?
C9 C10 C5 117.6(6) . . ?
C9 C10 C14 121.1(6) . . ?
C6 C11 H11 107.4 . . ?
C6 C11 C12 112.9(7) . . ?
C6 C11 C13 110.2(6) . . ?
C12 C11 H11 107.4 . . ?
C12 C11 C13 111.4(8) . . ?
C13 C11 H11 107.4 . . ?
C11 C12 H12A 109.5 . . ?
C11 C12 H12B 109.5 . . ?
C11 C12 H12C 109.5 . . ?
H12A C12 H12B 109.5 . . ?
H12A C12 H12C 109.5 . . ?
H12B C12 H12C 109.5 . . ?
C11 C13 H13A 109.5 . . ?
C11 C13 H13B 109.5 . . ?
C11 C13 H13C 109.5 . . ?
H13A C13 H13B 109.5 . . ?
H13A C13 H13C 109.5 . . ?
H13B C13 H13C 109.5 . . ?
C10 C14 H14 108.2 . . ?
C15 C14 C10 109.3(6) . . ?
C15 C14 H14 108.2 . . ?
C16 C14 C10 112.9(6) . . ?
C16 C14 H14 108.2 . . ?
C16 C14 C15 110.0(6) . . ?
C14 C15 H15A 109.5 . . ?
C14 C15 H15B 109.5 . . ?
C14 C15 H15C 109.5 . . ?
H15A C15 H15B 109.5 . . ?
H15A C15 H15C 109.5 . . ?
H15B C15 H15C 109.5 . . ?
C14 C16 H16A 109.5 . . ?
C14 C16 H16B 109.5 . . ?
C14 C16 H16C 109.5 . . ?
H16A C16 H16B 109.5 . . ?
H16A C16 H16C 109.5 . . ?
H16B C16 H16C 109.5 . . ?
C18 C17 N1 118.4(6) . . ?
C22 C17 N1 118.7(5) . . ?
C22 C17 C18 122.9(6) . . ?
C17 C18 C23 122.2(6) . . ?
C19 C18 C17 117.5(7) . . ?
C19 C18 C23 120.3(6) . . ?
C18 C19 H19 119.5 . . ?
C20 C19 C18 121.0(7) . . ?
C20 C19 H19 119.5 . . ?
C19 C20 H20 119.7 . . ?
C19 C20 C21 120.6(7) . . ?
C21 C20 H20 119.7 . . ?
C20 C21 H21 119.7 . . ?
C20 C21 C22 120.6(7) . . ?
C22 C21 H21 119.7 . . ?
C17 C22 C21 117.3(6) . . ?
C17 C22 C26 122.8(6) . . ?
C21 C22 C26 119.8(6) . . ?
C18 C23 H23 107.9 . . ?
C18 C23 C24 111.6(7) . . ?
C18 C23 C25 112.5(7) . . ?
C24 C23 H23 107.9 . . ?
C25 C23 H23 107.9 . . ?
C25 C23 C24 108.8(6) . . ?
C23 C24 H24A 109.5 . . ?
C23 C24 H24B 109.5 . . ?
C23 C24 H24C 109.5 . . ?
H24A C24 H24B 109.5 . . ?
H24A C24 H24C 109.5 . . ?
H24B C24 H24C 109.5 . . ?
C23 C25 H25A 109.5 . . ?
C23 C25 H25B 109.5 . . ?
C23 C25 H25C 109.5 . . ?
H25A C25 H25B 109.5 . . ?
H25A C25 H25C 109.5 . . ?
H25B C25 H25C 109.5 . . ?
C22 C26 H26 107.2 . . ?
C22 C26 C27 112.6(6) . . ?
C27 C26 H26 107.2 . . ?
C28 C26 C22 111.0(6) . . ?
C28 C26 H26 107.2 . . ?
C28 C26 C27 111.3(6) . . ?
C26 C27 H27A 109.5 . . ?
C26 C27 H27B 109.5 . . ?
C26 C27 H27C 109.5 . . ?
H27A C27 H27B 109.5 . . ?
H27A C27 H27C 109.5 . . ?
H27B C27 H27C 109.5 . . ?
C26 C28 H28A 109.5 . . ?
C26 C28 H28B 109.5 . . ?
C26 C28 H28C 109.5 . . ?
H28A C28 H28B 109.5 . . ?
H28A C28 H28C 109.5 . . ?
H28B C28 H28C 109.5 . . ?
C29 Ge1 Cu1 111.7(2) . . ?
C35 Ge1 Cu1 118.0(2) . . ?
C35 Ge1 C29 103.7(3) . . ?
C41 Ge1 Cu1 116.87(17) . . ?
C41 Ge1 C29 104.1(3) . . ?
C41 Ge1 C35 100.7(3) . . ?
C30 C29 Ge1 118.0(5) . . ?
C34 C29 Ge1 125.1(5) . . ?
C34 C29 C30 116.9(6) . . ?
C29 C30 H30 118.9 . . ?
C29 C30 C31 122.3(7) . . ?
C31 C30 H30 118.9 . . ?
C30 C31 H31 120.4 . . ?
C32 C31 C30 119.3(7) . . ?
C32 C31 H31 120.4 . . ?
C31 C32 H32 120.1 . . ?
C31 C32 C33 119.8(7) . . ?
C33 C32 H32 120.1 . . ?
C32 C33 H33 119.7 . . ?
C32 C33 C34 120.5(7) . . ?
C34 C33 H33 119.7 . . ?
C29 C34 C33 121.2(7) . . ?
C29 C34 H34 119.4 . . ?
C33 C34 H34 119.4 . . ?
C36 C35 Ge1 121.3(6) . . ?
C40 C35 Ge1 122.5(5) . . ?
C40 C35 C36 116.2(7) . . ?
C35 C36 H36 118.8 . . ?
C35 C36 C37 122.4(9) . . ?
C37 C36 H36 118.8 . . ?
C36 C37 H37 120.1 . . ?
C38 C37 C36 119.8(8) . . ?
C38 C37 H37 120.1 . . ?
C37 C38 H38 120.1 . . ?
C37 C38 C39 119.7(8) . . ?
C39 C38 H38 120.1 . . ?
C38 C39 H39 120.2 . . ?
C38 C39 C40 119.7(8) . . ?
C40 C39 H39 120.2 . . ?
C35 C40 C39 122.3(7) . . ?
C35 C40 H40 118.9 . . ?
C39 C40 H40 118.9 . . ?
C42 C41 Ge1 120.7(5) . . ?
C46 C41 Ge1 122.2(5) . . ?
C46 C41 C42 117.0(6) . . ?
C41 C42 H42 119.0 . . ?
C41 C42 C43 122.1(7) . . ?
C43 C42 H42 119.0 . . ?
C42 C43 H43 120.7 . . ?
C44 C43 C42 118.6(7) . . ?
C44 C43 H43 120.7 . . ?
C43 C44 H44 119.7 . . ?
C45 C44 C43 120.5(7) . . ?
C45 C44 H44 119.7 . . ?
C44 C45 H45 120.5 . . ?
C44 C45 C46 119.1(7) . . ?
C46 C45 H45 120.5 . . ?
C41 C46 C45 122.7(7) . . ?
C41 C46 H46 118.6 . . ?
C45 C46 H46 118.6 . . ?

loop_
_geom_bond_atom_site_label_1
_geom_bond_atom_site_label_2
_geom_bond_distance
_geom_bond_site_symmetry_2
_geom_bond_publ_flag
Cu1 C1 1.949(6) . ?
Cu1 Ge1 2.3456(12) . ?
N1 C1 1.331(7) . ?
N1 C2 1.465(8) . ?
N1 C17 1.446(8) . ?
N2 C1 1.340(7) . ?
N2 C4 1.467(8) . ?
N2 C5 1.448(7) . ?
C2 H2A 0.9900 . ?
C2 H2B 0.9900 . ?
C2 C3 1.516(9) . ?
C3 H3A 0.9900 . ?
C3 H3B 0.9900 . ?
C3 C4 1.534(9) . ?
C4 H4A 0.9900 . ?
C4 H4B 0.9900 . ?
C5 C6 1.390(9) . ?
C5 C10 1.396(9) . ?
C6 C7 1.401(9) . ?
C6 C11 1.522(9) . ?
C7 H7 0.9500 . ?
C7 C8 1.374(10) . ?
C8 H8 0.9500 . ?
C8 C9 1.386(10) . ?
C9 H9 0.9500 . ?
C9 C10 1.391(9) . ?
C10 C14 1.528(8) . ?
C11 H11 1.0000 . ?
C11 C12 1.524(12) . ?
C11 C13 1.540(12) . ?
C12 H12A 0.9800 . ?
C12 H12B 0.9800 . ?
C12 H12C 0.9800 . ?
C13 H13A 0.9800 . ?
C13 H13B 0.9800 . ?
C13 H13C 0.9800 . ?
C14 H14 1.0000 . ?
C14 C15 1.523(11) . ?
C14 C16 1.523(10) . ?
C15 H15A 0.9800 . ?
C15 H15B 0.9800 . ?
C15 H15C 0.9800 . ?
C16 H16A 0.9800 . ?
C16 H16B 0.9800 . ?
C16 H16C 0.9800 . ?
C17 C18 1.404(9) . ?
C17 C22 1.387(9) . ?
C18 C19 1.391(10) . ?
C18 C23 1.514(11) . ?
C19 H19 0.9500 . ?
C19 C20 1.377(12) . ?
C20 H20 0.9500 . ?
C20 C21 1.383(11) . ?
C21 H21 0.9500 . ?
C21 C22 1.407(9) . ?
C22 C26 1.524(9) . ?
C23 H23 1.0000 . ?
C23 C24 1.534(11) . ?
C23 C25 1.524(11) . ?
C24 H24A 0.9800 . ?
C24 H24B 0.9800 . ?
C24 H24C 0.9800 . ?
C25 H25A 0.9800 . ?
C25 H25B 0.9800 . ?
C25 H25C 0.9800 . ?
C26 H26 1.0000 . ?
C26 C27 1.524(10) . ?
C26 C28 1.524(10) . ?
C27 H27A 0.9800 . ?
C27 H27B 0.9800 . ?
C27 H27C 0.9800 . ?
C28 H28A 0.9800 . ?
C28 H28B 0.9800 . ?
C28 H28C 0.9800 . ?
Ge1 C29 1.999(6) . ?
Ge1 C35 1.994(7) . ?
Ge1 C41 1.989(6) . ?
C29 C30 1.387(10) . ?
C29 C34 1.387(10) . ?
C30 H30 0.9500 . ?
C30 C31 1.394(10) . ?
C31 H31 0.9500 . ?
C31 C32 1.370(11) . ?
C32 H32 0.9500 . ?
C32 C33 1.374(12) . ?
C33 H33 0.9500 . ?
C33 C34 1.389(11) . ?
C34 H34 0.9500 . ?
C35 C36 1.376(10) . ?
C35 C40 1.367(10) . ?
C36 H36 0.9500 . ?
C36 C37 1.388(13) . ?
C37 H37 0.9500 . ?
C37 C38 1.357(14) . ?
C38 H38 0.9500 . ?
C38 C39 1.361(12) . ?
C39 H39 0.9500 . ?
C39 C40 1.395(10) . ?
C40 H40 0.9500 . ?
C41 C42 1.390(9) . ?
C41 C46 1.372(9) . ?
C42 H42 0.9500 . ?
C42 C43 1.394(10) . ?
C43 H43 0.9500 . ?
C43 C44 1.393(12) . ?
C44 H44 0.9500 . ?
C44 C45 1.369(12) . ?
C45 H45 0.9500 . ?
C45 C46 1.393(11) . ?
C46 H46 0.9500 . ?

loop_
_geom_torsion_atom_site_label_1
_geom_torsion_atom_site_label_2
_geom_torsion_atom_site_label_3
_geom_torsion_atom_site_label_4
_geom_torsion
_geom_torsion_site_symmetry_1
_geom_torsion_site_symmetry_2
_geom_torsion_site_symmetry_3
_geom_torsion_site_symmetry_4
_geom_torsion_publ_flag
N1 C2 C3 C4 50.2(7) . . . . ?
N1 C17 C18 C19 176.4(6) . . . . ?
N1 C17 C18 C23 -3.4(9) . . . . ?
N1 C17 C22 C21 -175.6(6) . . . . ?
N1 C17 C22 C26 5.9(9) . . . . ?
N2 C5 C6 C7 173.6(6) . . . . ?
N2 C5 C6 C11 -7.7(10) . . . . ?
N2 C5 C10 C9 -173.2(6) . . . . ?
N2 C5 C10 C14 10.6(9) . . . . ?
C1 N1 C2 C3 -22.5(9) . . . . ?
C1 N1 C17 C18 -91.9(7) . . . . ?
C1 N1 C17 C22 85.9(7) . . . . ?
C1 N2 C4 C3 29.9(8) . . . . ?
C1 N2 C5 C6 79.5(7) . . . . ?
C1 N2 C5 C10 -105.1(7) . . . . ?
C2 N1 C1 Cu1 169.8(5) . . . . ?
C2 N1 C1 N2 -4.6(9) . . . . ?
C2 N1 C17 C18 90.9(7) . . . . ?
C2 N1 C17 C22 -91.3(7) . . . . ?
C2 C3 C4 N2 -53.8(7) . . . . ?
C4 N2 C1 Cu1 -173.9(4) . . . . ?
C4 N2 C1 N1 0.3(8) . . . . ?
C4 N2 C5 C6 -94.4(7) . . . . ?
C4 N2 C5 C10 81.0(7) . . . . ?
C5 N2 C1 Cu1 12.7(7) . . . . ?
C5 N2 C1 N1 -173.1(5) . . . . ?
C5 N2 C4 C3 -156.5(5) . . . . ?
C5 C6 C7 C8 -0.6(10) . . . . ?
C5 C6 C11 C12 -130.3(8) . . . . ?
C5 C6 C11 C13 104.6(8) . . . . ?
C5 C10 C14 C15 88.8(7) . . . . ?
C5 C10 C14 C16 -148.4(7) . . . . ?
C6 C5 C10 C9 1.9(10) . . . . ?
C6 C5 C10 C14 -174.3(6) . . . . ?
C6 C7 C8 C9 2.3(11) . . . . ?
C7 C6 C11 C12 48.4(10) . . . . ?
C7 C6 C11 C13 -76.7(9) . . . . ?
C7 C8 C9 C10 -1.9(11) . . . . ?
C8 C9 C10 C5 -0.2(10) . . . . ?
C8 C9 C10 C14 176.0(6) . . . . ?
C9 C10 C14 C15 -87.3(8) . . . . ?
C9 C10 C14 C16 35.5(9) . . . . ?
C10 C5 C6 C7 -1.5(10) . . . . ?
C10 C5 C6 C11 177.2(7) . . . . ?
C11 C6 C7 C8 -179.4(7) . . . . ?
C17 N1 C1 Cu1 -7.2(7) . . . . ?
C17 N1 C1 N2 178.3(5) . . . . ?
C17 N1 C2 C3 154.5(5) . . . . ?
C17 C18 C19 C20 -0.6(11) . . . . ?
C17 C18 C23 C24 119.8(8) . . . . ?
C17 C18 C23 C25 -117.7(7) . . . . ?
C17 C22 C26 C27 -131.5(7) . . . . ?
C17 C22 C26 C28 103.0(7) . . . . ?
C18 C17 C22 C21 2.1(9) . . . . ?
C18 C17 C22 C26 -176.5(6) . . . . ?
C18 C19 C20 C21 1.6(12) . . . . ?
C19 C18 C23 C24 -60.0(9) . . . . ?
C19 C18 C23 C25 62.5(10) . . . . ?
C19 C20 C21 C22 -0.8(12) . . . . ?
C20 C21 C22 C17 -1.0(10) . . . . ?
C20 C21 C22 C26 177.5(7) . . . . ?
C21 C22 C26 C27 50.0(8) . . . . ?
C21 C22 C26 C28 -75.5(8) . . . . ?
C22 C17 C18 C19 -1.3(10) . . . . ?
C22 C17 C18 C23 178.9(6) . . . . ?
C23 C18 C19 C20 179.2(7) . . . . ?
Ge1 C29 C30 C31 -179.9(5) . . . . ?
Ge1 C29 C34 C33 179.9(6) . . . . ?
Ge1 C35 C36 C37 -179.6(9) . . . . ?
Ge1 C35 C40 C39 178.9(6) . . . . ?
Ge1 C41 C42 C43 -175.6(6) . . . . ?
Ge1 C41 C46 C45 175.2(5) . . . . ?
C29 C30 C31 C32 -1.1(11) . . . . ?
C30 C29 C34 C33 -0.9(10) . . . . ?
C30 C31 C32 C33 1.2(11) . . . . ?
C31 C32 C33 C34 -1.3(11) . . . . ?
C32 C33 C34 C29 1.2(11) . . . . ?
C34 C29 C30 C31 0.9(10) . . . . ?
C35 C36 C37 C38 1.4(19) . . . . ?
C36 C35 C40 C39 0.4(12) . . . . ?
C36 C37 C38 C39 -0.9(17) . . . . ?
C37 C38 C39 C40 0.3(13) . . . . ?
C38 C39 C40 C35 0.0(12) . . . . ?
C40 C35 C36 C37 -1.1(15) . . . . ?
C41 C42 C43 C44 -0.2(12) . . . . ?
C42 C41 C46 C45 -0.6(10) . . . . ?
C42 C43 C44 C45 0.4(12) . . . . ?
C43 C44 C45 C46 -0.7(11) . . . . ?
C44 C45 C46 C41 0.8(11) . . . . ?
C46 C41 C42 C43 0.3(10) . . . . ?
